data_4068684
loop_
_publ_author_name
'Zucca, Antonio'
'Petretto, Giacomo Luigi'
'Stoccoro, Sergio'
'Cinellu, Maria Agostina'
'Manassero, Mario'
'Manassero, Carlo'
'Minghetti, Giovanni'

_publ_section_title
;
 Cyclometalation of 2,2&#x2032;-Bipyridine. Mono- and Dinuclear C,N
 Platinum(II) Derivatives
;
_journal_issue 7
_journal_name_full Organometallics
_journal_page_first 2150
_journal_paper_doi 10.1021/om801033g
_journal_volume 28
_journal_year 2009
_chemical_formula_sum 'C28 H22 Cl N2 P Pt'
_chemical_formula_weight 648.02
_space_group_IT_number 2
_symmetry_cell_setting triclinic
_symmetry_space_group_name_Hall '-P 1'
_symmetry_space_group_name_H-M 'P -1'
_audit_creation_date 07-12-02
_audit_creation_method 'from The Personal SDP version 2.1.1'
_cell_angle_alpha 101.229(1)
_cell_angle_beta 100.839(1)
_cell_angle_gamma 106.739(1)
_cell_formula_units_Z 4
_cell_length_a 10.8349(6)
_cell_length_b 13.6678(7)
_cell_length_c 17.7696(9)
_cell_measurement_reflns_used 8958
_cell_measurement_temperature 150
_cell_measurement_theta_max 27
_cell_measurement_theta_min 3
_cell_volume 2386.8(2)
_computing_cell_refinement 'SMART (Bruker)'
_computing_data_collection 'SMART (Bruker)'
_computing_data_reduction 'SAINT (Bruker)'
_computing_structure_refinement ' Full-matrix least-squares  (The Personal SDP, 1991)'
_computing_structure_solution ' SHELXS-86  (Sheldrick, 1986) as implemented in The Personal SDP'
_diffrn_ambient_temperature 150
_diffrn_measurement_device 'SMART (Bruker)'
_diffrn_measurement_method omega
_diffrn_radiation_detector 'SMART CCD area detector'
_diffrn_radiation_monochromator graphite
_diffrn_radiation_source 'fine-focus sealed tube'
_diffrn_radiation_type Mo-K\a
_diffrn_radiation_wavelength 0.71073
_diffrn_reflns_limit_h_max 14
_diffrn_reflns_limit_h_min -14
_diffrn_reflns_limit_k_max 18
_diffrn_reflns_limit_k_min -18
_diffrn_reflns_limit_l_max 24
_diffrn_reflns_limit_l_min -24
_diffrn_reflns_reduction_process SAINT
_diffrn_reflns_theta_max 27.00
_diffrn_reflns_theta_min 3.00
_diffrn_standards_decay_% 0.00
_diffrn_standards_number 270
_exptl_absorpt_coefficient_mu 6.137
_exptl_absorpt_correction_T_max 1.000
_exptl_absorpt_correction_T_min 0.768
_exptl_absorpt_correction_type empirical
_exptl_absorpt_process_details '  SADABS'
_exptl_crystal_colour yellow
_exptl_crystal_density_diffrn 1.803
_exptl_crystal_description prism
_exptl_crystal_F_000 1256
_exptl_crystal_size_max 0.230
_exptl_crystal_size_mid 0.210
_exptl_crystal_size_min 0.120
_refine_diff_density_max 0.907
_refine_diff_density_min -.734
_refine_ls_goodness_of_fit_all 0.959
_refine_ls_goodness_of_fit_obs 0.959
_refine_ls_hydrogen_treatment noref
_refine_ls_matrix_type full
_refine_ls_number_constraints 0
_refine_ls_number_parameters 595
_refine_ls_number_reflns 12219
_refine_ls_number_restraints 0
_refine_ls_R_factor_all 0.030
_refine_ls_R_factor_obs 0.030
_refine_ls_shift/esd_max 0.004
_refine_ls_shift/esd_mean 0.000
_refine_ls_structure_factor_coef Fsqd
_refine_ls_weighting_scheme calc
_refine_ls_wR_factor_obs 0.040
_cod_data_source_file om801033g_si_001.cif
_cod_data_source_block compound_3b
_cod_database_code 4068684
_diffrn_reflns_number_total 44199
_diffrn_reflns_number_independent 12219
_r_int 0.0285
_total_number_of_frames 3660
_time_per_frame_seconds 10
_frame_width_degrees 0.30
_detector_sample_distance_cm 6.00
_conventional_r1_(i>2\s(i)) 0.020
_reflections_with_i>2\s(i) 9719
_refine_diff_density_esd 0.348

loop_
_symmetry_equiv_pos_as_xyz
+x,+y,+z
-x,-y,-z

loop_
_atom_site_aniso_label
_atom_site_aniso_U_11
_atom_site_aniso_U_22
_atom_site_aniso_U_33
_atom_site_aniso_U_12
_atom_site_aniso_U_13
_atom_site_aniso_U_23
_atom_site_aniso_type_symbol
Pt 0.01520(4) 0.01785(4) 0.01547(4) 0.00560(3) 0.00451(3) 0.00656(3) Pt
Pt' 0.01347(4) 0.01765(4) 0.01331(4) 0.00601(3) 0.00354(3) 0.00486(3) Pt
Cl 0.0246(3) 0.0255(3) 0.0257(3) 0.0125(2) 0.0082(2) 0.0107(2) Cl
Cl' 0.0218(2) 0.0342(3) 0.0192(3) 0.0133(2) 0.0089(2) 0.0080(2) Cl
P 0.0165(3) 0.0185(3) 0.0165(3) 0.0050(2) 0.0033(2) 0.0065(2) P
P' 0.0156(2) 0.0174(3) 0.0139(3) 0.0054(2) 0.0033(2) 0.0047(2) P
N1 0.0190(9) 0.0214(9) 0.0185(9) 0.0060(7) 0.0062(7) 0.0071(7) N
N1' 0.0161(9) 0.0184(9) 0.0162(9) 0.0046(7) 0.0022(7) 0.0056(7) N
N2 0.023(1) 0.027(1) 0.021(1) 0.0080(8) 0.0003(8) 0.0086(8) N
N2' 0.027(1) 0.028(1) 0.0153(9) 0.0101(8) 0.0046(8) 0.0061(8) N
C1 0.017(1) 0.018(1) 0.019(1) 0.0011(9) 0.0023(9) 0.0051(9) C
C1' 0.017(1) 0.018(1) 0.018(1) 0.0049(8) 0.0015(9) 0.0036(9) C
C2 0.022(1) 0.026(1) 0.021(1) 0.0050(9) 0.004(1) 0.0080(9) C
C2' 0.027(1) 0.027(1) 0.019(1) 0.0100(9) 0.001(1) 0.0090(9) C
C3 0.028(1) 0.029(1) 0.020(1) 0.005(1) 0.006(1) 0.006(1) C
C3' 0.030(1) 0.029(1) 0.025(1) 0.0135(9) 0.002(1) 0.012(1) C
C4 0.029(1) 0.030(1) 0.024(1) 0.008(1) 0.011(1) 0.005(1) C
C4' 0.025(1) 0.026(1) 0.032(1) 0.0157(8) 0.007(1) 0.008(1) C
C5 0.026(1) 0.025(1) 0.025(1) 0.0106(9) 0.010(1) 0.008(1) C
C5' 0.020(1) 0.028(1) 0.023(1) 0.0109(9) 0.0068(9) 0.008(1) C
C6 0.016(1) 0.019(1) 0.020(1) 0.0015(9) 0.0007(9) 0.0054(9) C
C6' 0.016(1) 0.018(1) 0.018(1) 0.0045(8) 0.0016(9) 0.0036(9) C
C7 0.016(1) 0.018(1) 0.022(1) 0.0036(8) 0.0032(9) 0.0051(9) C
C7' 0.016(1) 0.016(1) 0.015(1) 0.0032(8) 0.0029(9) 0.0030(8) C
C8 0.019(1) 0.024(1) 0.021(1) 0.0081(8) 0.0051(9) 0.0071(9) C
C8' 0.022(1) 0.022(1) 0.020(1) 0.0097(8) 0.0051(9) 0.0068(9) C
C9 0.020(1) 0.025(1) 0.030(1) 0.0109(8) 0.006(1) 0.009(1) C
C9' 0.023(1) 0.026(1) 0.023(1) 0.0107(9) 0.006(1) 0.002(1) C
C10 0.022(1) 0.029(1) 0.024(1) 0.0105(9) 0.003(1) 0.009(1) C
C10' 0.031(1) 0.031(1) 0.018(1) 0.013(1) 0.007(1) 0.003(1) C
C11 0.018(1) 0.029(1) 0.017(1) 0.0094(9) 0.0031(9) 0.0084(9) C
C11' 0.023(1) 0.024(1) 0.015(1) 0.0133(8) 0.0037(9) 0.0064(9) C
C12 0.030(1) 0.033(1) 0.024(1) 0.0151(9) 0.004(1) 0.009(1) C
C12' 0.026(1) 0.036(1) 0.023(1) 0.013(1) 0.009(1) 0.009(1) C
C13 0.039(1) 0.039(1) 0.032(1) 0.024(1) 0.010(1) 0.017(1) C
C13' 0.043(1) 0.050(1) 0.025(1) 0.027(1) 0.018(1) 0.015(1) C
C14 0.026(1) 0.054(1) 0.030(1) 0.017(1) 0.004(1) 0.019(1) C
C14' 0.063(2) 0.045(1) 0.017(1) 0.031(1) 0.012(1) 0.008(1) C
C15 0.023(1) 0.045(2) 0.031(1) 0.005(1) -0.003(1) 0.010(1) C
C15' 0.059(2) 0.036(2) 0.022(1) 0.012(1) 0.003(1) -0.003(1) C
C16 0.023(1) 0.029(1) 0.031(1) 0.004(1) 0.002(1) 0.010(1) C
C16' 0.037(1) 0.027(1) 0.023(1) 0.007(1) 0.004(1) 0.004(1) C
C17 0.018(1) 0.021(1) 0.019(1) 0.0066(8) 0.0061(9) 0.0074(9) C
C17' 0.019(1) 0.018(1) 0.016(1) 0.0056(8) 0.0058(9) 0.0048(8) C
C18 0.021(1) 0.023(1) 0.023(1) 0.0084(9) 0.0049(9) 0.0086(9) C
C18' 0.019(1) 0.024(1) 0.020(1) 0.0067(9) 0.0063(9) 0.0045(9) C
C19 0.022(1) 0.027(1) 0.029(1) 0.005(1) 0.004(1) 0.009(1) C
C19' 0.024(1) 0.026(1) 0.023(1) 0.002(1) 0.006(1) 0.000(1) C
C20 0.027(1) 0.036(1) 0.037(1) 0.003(1) 0.012(1) 0.016(1) C
C20' 0.033(1) 0.021(1) 0.032(1) 0.006(1) 0.011(1) 0.008(1) C
C21 0.034(1) 0.048(2) 0.030(1) 0.007(1) 0.014(1) 0.020(1) C
C21' 0.032(1) 0.023(1) 0.028(1) 0.010(1) 0.008(1) 0.011(1) C
C22 0.024(1) 0.033(1) 0.022(1) 0.005(1) 0.004(1) 0.011(1) C
C22' 0.022(1) 0.020(1) 0.018(1) 0.0050(9) 0.0039(9) 0.0048(9) C
C23 0.018(1) 0.019(1) 0.016(1) 0.0059(8) -0.0005(9) 0.0042(9) C
C23' 0.015(1) 0.020(1) 0.014(1) 0.0039(8) 0.0028(8) 0.0031(9) C
C24 0.023(1) 0.026(1) 0.027(1) 0.0062(9) 0.003(1) 0.011(1) C
C24' 0.020(1) 0.022(1) 0.021(1) 0.0073(8) 0.0029(9) 0.0063(9) C
C25 0.028(1) 0.025(1) 0.038(1) 0.006(1) -0.001(1) 0.012(1) C
C25' 0.026(1) 0.021(1) 0.023(1) 0.003(1) 0.006(1) 0.0062(9) C
C26 0.033(1) 0.023(1) 0.033(1) 0.011(1) -0.006(1) 0.002(1) C
C26' 0.020(1) 0.029(1) 0.025(1) 0.0062(9) 0.008(1) 0.003(1) C
C27 0.029(1) 0.032(1) 0.023(1) 0.014(1) 0.000(1) 0.002(1) C
C27' 0.020(1) 0.028(1) 0.030(1) 0.0106(9) 0.006(1) 0.007(1) C
C28 0.022(1) 0.025(1) 0.021(1) 0.0076(9) 0.003(1) 0.005(1) C
C28' 0.022(1) 0.021(1) 0.025(1) 0.0088(8) 0.0067(9) 0.0074(9) C

loop_
_atom_site_label
_atom_site_fract_x
_atom_site_fract_y
_atom_site_fract_z
_atom_site_occupancy
_atom_site_U_iso_or_equiv
_atom_site_thermal_displace_type
_atom_site_type_symbol
Pt 0.504922(9) 0.156642(7) 0.339013(5) 1.00 0.01577(3) Uani Pt
Pt' -.073149(8) 0.360380(7) -.327037(5) 1.00 0.01451(3) Uani Pt
Cl 0.36104(6) 0.25686(5) 0.31724(4) 1.00 0.0236(2) Uani Cl
Cl' -0.17543(6) 0.41274(5) -0.22611(3) 1.00 0.0236(2) Uani Cl
P 0.50673(6) 0.11663(5) 0.21132(4) 1.00 0.0172(2) Uani P
P' 0.07155(6) 0.31589(5) -0.24555(4) 1.00 0.0157(2) Uani P
N1 0.5071(2) 0.1856(1) 0.4596(1) 1.00 0.0194(8) Uani N
N1' -0.1853(2) 0.4156(1) -0.4072(1) 1.00 0.0173(7) Uani N
N2 0.7340(2) 0.0454(2) 0.4970(1) 1.00 0.0243(8) Uani N
N2' -0.0437(2) 0.3245(2) -0.5615(1) 1.00 0.0234(8) Uani N
C1 0.5803(2) 0.1401(2) 0.5019(1) 1.00 0.0193(9) Uani C
C1' -0.1613(2) 0.4019(2) -0.4796(1) 1.00 0.0184(9) Uani C
C2 0.5860(2) 0.1468(2) 0.5814(1) 1.00 0.024(1) Uani C
C2' -0.2224(2) 0.4393(2) -0.5385(1) 1.00 0.024(1) Uani C
C3 0.5155(3) 0.2020(2) 0.6183(1) 1.00 0.027(1) Uani C
C3' -0.3069(3) 0.4945(2) -0.5209(1) 1.00 0.027(1) Uani C
C4 0.4417(3) 0.2496(2) 0.5752(2) 1.00 0.028(1) Uani C
C4' -0.3298(2) 0.5096(2) -0.4460(2) 1.00 0.026(1) Uani C
C5 0.4393(2) 0.2391(2) 0.4960(1) 1.00 0.024(1) Uani C
C5' -0.2681(2) 0.4690(2) -0.3911(1) 1.00 0.023(1) Uani C
C6 0.6526(2) 0.0860(2) 0.4568(1) 1.00 0.0199(9) Uani C
C6' -0.0672(2) 0.3449(2) -0.4901(1) 1.00 0.0181(9) Uani C
C7 0.6335(2) 0.0845(2) 0.3755(1) 1.00 0.0192(9) Uani C
C7' -0.0112(2) 0.3156(2) -0.4232(1) 1.00 0.0167(9) Uani C
C8 0.7115(2) 0.0376(2) 0.3371(1) 1.00 0.0211(9) Uani C
C8' 0.0731(2) 0.2570(2) -0.4371(1) 1.00 0.0208(9) Uani C
C9 0.7968(2) -0.0052(2) 0.3773(2) 1.00 0.024(1) Uani C
C9' 0.0976(2) 0.2340(2) -0.5110(1) 1.00 0.024(1) Uani C
C10 0.8048(2) 0.0006(2) 0.4566(1) 1.00 0.025(1) Uani C
C10' 0.0392(3) 0.2700(2) -0.5711(1) 1.00 0.026(1) Uani C
C11 0.3710(2) 0.1255(2) 0.1369(1) 1.00 0.0209(9) Uani C
C11' 0.0869(2) 0.3605(2) -0.1399(1) 1.00 0.0196(9) Uani C
C12 0.3649(3) 0.2249(2) 0.1331(2) 1.00 0.028(1) Uani C
C12' -0.0076(2) 0.3040(2) -0.1066(1) 1.00 0.027(1) Uani C
C13 0.2650(3) 0.2345(2) 0.0764(2) 1.00 0.033(1) Uani C
C13' 0.0014(3) 0.3358(2) -0.0263(2) 1.00 0.035(1) Uani C
C14 0.1708(3) 0.1455(2) 0.0230(2) 1.00 0.035(1) Uani C
C14' 0.1030(3) 0.4249(2) 0.0220(2) 1.00 0.038(1) Uani C
C15 0.1762(3) 0.0466(2) 0.0257(2) 1.00 0.036(1) Uani C
C15' 0.1948(3) 0.4818(2) -0.0103(2) 1.00 0.043(1) Uani C
C16 0.2756(3) 0.0358(2) 0.0823(2) 1.00 0.029(1) Uani C
C16' 0.1888(3) 0.4502(2) -0.0908(2) 1.00 0.031(1) Uani C
C17 0.6547(2) 0.2015(2) 0.1927(1) 1.00 0.0189(9) Uani C
C17' 0.0340(2) 0.1740(2) -0.2572(1) 1.00 0.0173(9) Uani C
C18 0.7684(2) 0.2557(2) 0.2553(1) 1.00 0.0219(9) Uani C
C18' -0.0754(2) 0.1043(2) -0.3175(1) 1.00 0.0214(9) Uani C
C19 0.8814(2) 0.3212(2) 0.2425(2) 1.00 0.027(1) Uani C
C19' -0.1201(2) -0.0029(2) -0.3207(1) 1.00 0.026(1) Uani C
C20 0.8817(3) 0.3353(2) 0.1670(2) 1.00 0.034(1) Uani C
C20' -0.0543(3) -0.0408(2) -0.2642(2) 1.00 0.029(1) Uani C
C21 0.7687(3) 0.2818(2) 0.1046(2) 1.00 0.036(1) Uani C
C21' 0.0577(3) 0.0279(2) -0.2054(2) 1.00 0.027(1) Uani C
C22 0.6561(3) 0.2152(2) 0.1171(1) 1.00 0.027(1) Uani C
C22' 0.1012(2) 0.1350(2) -0.2015(1) 1.00 0.0210(9) Uani C
C23 0.4988(2) -0.0186(2) 0.1709(1) 1.00 0.0185(9) Uani C
C23' 0.2411(2) 0.3768(2) -0.2521(1) 1.00 0.0175(9) Uani C
C24 0.4109(2) -0.1000(2) 0.1906(2) 1.00 0.026(1) Uani C
C24' 0.2674(2) 0.4716(2) -0.2742(1) 1.00 0.0209(9) Uani C
C25 0.3927(3) -0.2055(2) 0.1558(2) 1.00 0.032(1) Uani C
C25' 0.3962(2) 0.5295(2) -0.2734(1) 1.00 0.024(1) Uani C
C26 0.4674(3) -0.2283(2) 0.1035(2) 1.00 0.032(1) Uani C
C26' 0.5000(2) 0.4931(2) -0.2507(1) 1.00 0.025(1) Uani C
C27 0.5571(3) -0.1485(2) 0.0846(2) 1.00 0.030(1) Uani C
C27' 0.4748(2) 0.3982(2) -0.2296(2) 1.00 0.026(1) Uani C
C28 0.5715(2) -0.0434(2) 0.1177(1) 1.00 0.023(1) Uani C
C28' 0.3461(2) 0.3399(2) -0.2304(1) 1.00 0.022(1) Uani C
H1 0.6387 0.1132 0.6107 1.00 0.0261 Uiso H
H2 0.5178 0.2074 0.6738 1.00 0.0299 Uiso H
H3 0.3925 0.2896 0.6001 1.00 0.0306 Uiso H
H4 0.3867 0.2717 0.4655 1.00 0.0266 Uiso H
H5 0.7061 0.0348 0.2816 1.00 0.0232 Uiso H
H6 0.8498 -0.0385 0.3501 1.00 0.0266 Uiso H
H7 0.8647 -0.0293 0.4843 1.00 0.0271 Uiso H
H8 0.4311 0.2881 0.1705 1.00 0.0312 Uiso H
H9 0.2615 0.3042 0.0745 1.00 0.0366 Uiso H
H10 0.1009 0.1522 -0.0166 1.00 0.0385 Uiso H
H11 0.1100 -0.0160 -0.0122 1.00 0.0393 Uiso H
H12 0.2784 -0.0341 0.0838 1.00 0.0318 Uiso H
H13 0.7682 0.2474 0.3082 1.00 0.0241 Uiso H
H14 0.9607 0.3575 0.2861 1.00 0.0294 Uiso H
H15 0.9605 0.3823 0.1581 1.00 0.0370 Uiso H
H16 0.7687 0.2912 0.0519 1.00 0.0399 Uiso H
H17 0.5777 0.1776 0.0730 1.00 0.0299 Uiso H
H18 0.3619 -0.0833 0.2289 1.00 0.0287 Uiso H
H19 0.3286 -0.2622 0.1679 1.00 0.0347 Uiso H
H20 0.4563 -0.3016 0.0800 1.00 0.0352 Uiso H
H21 0.6096 -0.1654 0.0486 1.00 0.0321 Uiso H
H22 0.6327 0.0130 0.1035 1.00 0.0258 Uiso H
H23 -0.2061 0.4271 -0.5908 1.00 0.0266 Uiso H
H24 -0.3498 0.5222 -0.5606 1.00 0.0297 Uiso H
H25 -0.3884 0.5483 -0.4326 1.00 0.0287 Uiso H
H26 -0.2848 0.4791 -0.3388 1.00 0.0252 Uiso H
H27 0.1145 0.2325 -0.3946 1.00 0.0228 Uiso H
H28 0.1553 0.1929 -0.5207 1.00 0.0264 Uiso H
H29 0.0593 0.2552 -0.6222 1.00 0.0290 Uiso H
H30 -0.0805 0.2417 -0.1400 1.00 0.0302 Uiso H
H31 -0.0643 0.2950 -0.0038 1.00 0.0382 Uiso H
H32 0.1093 0.4471 0.0783 1.00 0.0423 Uiso H
H33 0.2654 0.5454 0.0233 1.00 0.0468 Uiso H
H34 0.2559 0.4909 -0.1124 1.00 0.0337 Uiso H
H35 -0.1206 0.1306 -0.3575 1.00 0.0236 Uiso H
H36 -0.1972 -0.0513 -0.3623 1.00 0.0290 Uiso H
H37 -0.0865 -0.1154 -0.2658 1.00 0.0315 Uiso H
H38 0.1053 0.0009 -0.1671 1.00 0.0298 Uiso H
H39 0.1786 0.1830 -0.1599 1.00 0.0231 Uiso H
H40 0.1948 0.4975 -0.2902 1.00 0.0230 Uiso H
H41 0.4132 0.5954 -0.2889 1.00 0.0267 Uiso H
H42 0.5903 0.5338 -0.2495 1.00 0.0278 Uiso H
H43 0.5477 0.3723 -0.2142 1.00 0.0284 Uiso H
H44 0.3293 0.2735 -0.2157 1.00 0.0243 Uiso H

loop_
_atom_type_symbol
_atom_type_oxidation_number
_atom_type_number_in_cell
_atom_type_scat_dispersion_real
_atom_type_scat_dispersion_imag
_atom_type_scat_source
Pt 0 4 -2.3520 8.3880 'International Tables Vol IV Table 2.2A'
Cl 0 4 0.1320 0.1590 'International Tables Vol IV Table 2.2A'
P 0 4 0.0900 0.0950 'International Tables Vol IV Table 2.2A'
N 0 8 0.0040 0.0030 'International Tables Vol IV Table 2.2A'
C 0 112 0.0020 0.0020 'International Tables Vol IV Table 2.2A'
H 0 88 0.0000 0.0000 'International Tables Vol IV Table 2.2A'

loop_
_geom_angle_atom_site_label_1
_geom_angle_atom_site_label_2
_geom_angle_atom_site_label_3
_geom_angle
_geom_angle_site_symmetry_1
_geom_angle_site_symmetry_2
_geom_angle_site_symmetry_3
_geom_angle_publ_flag
Cl Pt P 92.7(1) 1_555 1_555 1_555 yes
Cl Pt N1 90.8(1) 1_555 1_555 1_555 yes
Cl Pt C7 171.0(1) 1_555 1_555 1_555 yes
P Pt N1 176.2(1) 1_555 1_555 1_555 yes
P Pt C7 95.8(1) 1_555 1_555 1_555 yes
N1 Pt C7 80.8(1) 1_555 1_555 1_555 yes
Cl' Pt' P' 93.3(1) 1_555 1_555 1_555 yes
Cl' Pt' N1' 91.5(1) 1_555 1_555 1_555 yes
Cl' Pt' C7' 171.6(1) 1_555 1_555 1_555 yes
P' Pt' N1' 171.9(1) 1_555 1_555 1_555 yes
P' Pt' C7' 94.7(1) 1_555 1_555 1_555 yes
N1' Pt' C7' 80.8(1) 1_555 1_555 1_555 yes
Pt P C11 118.7(1) 1_555 1_555 1_555 yes
Pt P C17 112.5(1) 1_555 1_555 1_555 yes
Pt P C23 114.9(1) 1_555 1_555 1_555 yes
C11 P C17 102.7(1) 1_555 1_555 1_555 yes
C11 P C23 100.5(1) 1_555 1_555 1_555 yes
C17 P C23 106.0(1) 1_555 1_555 1_555 yes
Pt' P' C11' 116.6(1) 1_555 1_555 1_555 yes
Pt' P' C17' 115.3(1) 1_555 1_555 1_555 yes
Pt' P' C23' 110.7(1) 1_555 1_555 1_555 yes
C11' P' C17' 100.3(1) 1_555 1_555 1_555 yes
C11' P' C23' 102.3(1) 1_555 1_555 1_555 yes
C17' P' C23' 110.5(1) 1_555 1_555 1_555 yes
Pt N1 C1 114.5(2) 1_555 1_555 1_555 yes
Pt N1 C5 126.6(2) 1_555 1_555 1_555 yes
C1 N1 C5 118.9(2) 1_555 1_555 1_555 yes
Pt' N1' C1' 114.4(2) 1_555 1_555 1_555 yes
Pt' N1' C5' 126.3(2) 1_555 1_555 1_555 yes
C1' N1' C5' 119.0(2) 1_555 1_555 1_555 yes
C6 N2 C10 116.7(2) 1_555 1_555 1_555 yes
C6' N2' C10' 116.9(2) 1_555 1_555 1_555 yes
N1 C1 C2 121.6(3) 1_555 1_555 1_555 yes
N1 C1 C6 114.2(2) 1_555 1_555 1_555 yes
C2 C1 C6 124.2(3) 1_555 1_555 1_555 yes
N1' C1' C2' 121.6(3) 1_555 1_555 1_555 yes
N1' C1' C6' 114.4(2) 1_555 1_555 1_555 yes
C2' C1' C6' 124.0(2) 1_555 1_555 1_555 yes
C1 C2 C3 119.0(3) 1_555 1_555 1_555 yes
C1 C2 H1 120.5 1_555 1_555 1_555 yes
C3 C2 H1 120.5 1_555 1_555 1_555 yes
C1' C2' C3' 118.7(2) 1_555 1_555 1_555 yes
C1' C2' H23 120.7 1_555 1_555 1_555 yes
C3' C2' H23 120.7 1_555 1_555 1_555 yes
C2 C3 C4 119.3(3) 1_555 1_555 1_555 yes
C2 C3 H2 120.3 1_555 1_555 1_555 yes
C4 C3 H2 120.3 1_555 1_555 1_555 yes
C2' C3' C4' 119.4(3) 1_555 1_555 1_555 yes
C2' C3' H24 120.3 1_555 1_555 1_555 yes
C4' C3' H24 120.3 1_555 1_555 1_555 yes
C3 C4 C5 118.7(3) 1_555 1_555 1_555 yes
C3 C4 H3 120.7 1_555 1_555 1_555 yes
C5 C4 H3 120.7 1_555 1_555 1_555 yes
C3' C4' C5' 119.0(3) 1_555 1_555 1_555 yes
C3' C4' H25 120.5 1_555 1_555 1_555 yes
C5' C4' H25 120.5 1_555 1_555 1_555 yes
N1 C5 C4 122.5(3) 1_555 1_555 1_555 yes
N1 C5 H4 118.8 1_555 1_555 1_555 yes
C4 C5 H4 118.8 1_555 1_555 1_555 yes
N1' C5' C4' 122.3(2) 1_555 1_555 1_555 yes
N1' C5' H26 118.9 1_555 1_555 1_555 yes
C4' C5' H26 118.9 1_555 1_555 1_555 yes
N2 C6 C1 116.9(2) 1_555 1_555 1_555 yes
N2 C6 C7 126.0(3) 1_555 1_555 1_555 yes
C1 C6 C7 117.1(2) 1_555 1_555 1_555 yes
N2' C6' C1' 117.4(2) 1_555 1_555 1_555 yes
N2' C6' C7' 126.1(3) 1_555 1_555 1_555 yes
C1' C6' C7' 116.4(2) 1_555 1_555 1_555 yes
Pt C7 C6 113.3(2) 1_555 1_555 1_555 yes
Pt C7 C8 132.4(2) 1_555 1_555 1_555 yes
C6 C7 C8 114.2(2) 1_555 1_555 1_555 yes
Pt' C7' C6' 113.8(2) 1_555 1_555 1_555 yes
Pt' C7' C8' 131.8(2) 1_555 1_555 1_555 yes
C6' C7' C8' 114.4(2) 1_555 1_555 1_555 yes
C7 C8 C9 121.0(2) 1_555 1_555 1_555 yes
C7 C8 H5 119.5 1_555 1_555 1_555 yes
C9 C8 H5 119.5 1_555 1_555 1_555 yes
C7' C8' C9' 120.4(2) 1_555 1_555 1_555 yes
C7' C8' H27 119.8 1_555 1_555 1_555 yes
C9' C8' H27 119.8 1_555 1_555 1_555 yes
C8 C9 C10 118.9(3) 1_555 1_555 1_555 yes
C8 C9 H6 120.6 1_555 1_555 1_555 yes
C10 C9 H6 120.6 1_555 1_555 1_555 yes
C8' C9' C10' 119.5(3) 1_555 1_555 1_555 yes
C8' C9' H28 120.3 1_555 1_555 1_555 yes
C10' C9' H28 120.3 1_555 1_555 1_555 yes
N2 C10 C9 123.2(3) 1_555 1_555 1_555 yes
N2 C10 H7 118.4 1_555 1_555 1_555 yes
C9 C10 H7 118.4 1_555 1_555 1_555 yes
N2' C10' C9' 122.6(3) 1_555 1_555 1_555 yes
N2' C10' H29 118.7 1_555 1_555 1_555 yes
C9' C10' H29 118.7 1_555 1_555 1_555 yes
P C11 C12 119.2(2) 1_555 1_555 1_555 yes
P C11 C16 122.0(2) 1_555 1_555 1_555 yes
C12 C11 C16 118.8(2) 1_555 1_555 1_555 yes
P' C11' C12' 119.3(1) 1_555 1_555 1_555 yes
P' C11' C16' 122.3(2) 1_555 1_555 1_555 yes
C12' C11' C16' 118.4(2) 1_555 1_555 1_555 yes
C11 C12 C13 120.7(2) 1_555 1_555 1_555 yes
C11 C12 H8 119.7 1_555 1_555 1_555 yes
C13 C12 H8 119.7 1_555 1_555 1_555 yes
C11' C12' C13' 120.7(2) 1_555 1_555 1_555 yes
C11' C12' H30 119.6 1_555 1_555 1_555 yes
C13' C12' H30 119.6 1_555 1_555 1_555 yes
C12 C13 C14 120.1(3) 1_555 1_555 1_555 yes
C12 C13 H9 119.9 1_555 1_555 1_555 yes
C14 C13 H9 119.9 1_555 1_555 1_555 yes
C12' C13' C14' 120.5(3) 1_555 1_555 1_555 yes
C12' C13' H31 119.8 1_555 1_555 1_555 yes
C14' C13' H31 119.8 1_555 1_555 1_555 yes
C13 C14 C15 119.8(3) 1_555 1_555 1_555 yes
C13 C14 H10 120.1 1_555 1_555 1_555 yes
C15 C14 H10 120.1 1_555 1_555 1_555 yes
C13' C14' C15' 119.2(3) 1_555 1_555 1_555 yes
C13' C14' H32 120.4 1_555 1_555 1_555 yes
C15' C14' H32 120.4 1_555 1_555 1_555 yes
C14 C15 C16 120.7(2) 1_555 1_555 1_555 yes
C14 C15 H11 119.7 1_555 1_555 1_555 yes
C16 C15 H11 119.7 1_555 1_555 1_555 yes
C14' C15' C16' 121.2(2) 1_555 1_555 1_555 yes
C14' C15' H33 119.4 1_555 1_555 1_555 yes
C16' C15' H33 119.4 1_555 1_555 1_555 yes
C11 C16 C15 119.9(3) 1_555 1_555 1_555 yes
C11 C16 H12 120.0 1_555 1_555 1_555 yes
C15 C16 H12 120.0 1_555 1_555 1_555 yes
C11' C16' C15' 119.9(3) 1_555 1_555 1_555 yes
C11' C16' H34 120.0 1_555 1_555 1_555 yes
C15' C16' H34 120.0 1_555 1_555 1_555 yes
P C17 C18 119.6(2) 1_555 1_555 1_555 yes
P C17 C22 121.3(2) 1_555 1_555 1_555 yes
C18 C17 C22 119.1(2) 1_555 1_555 1_555 yes
P' C17' C18' 118.4(2) 1_555 1_555 1_555 yes
P' C17' C22' 121.5(1) 1_555 1_555 1_555 yes
C18' C17' C22' 119.6(2) 1_555 1_555 1_555 yes
C17 C18 C19 120.4(2) 1_555 1_555 1_555 yes
C17 C18 H13 119.8 1_555 1_555 1_555 yes
C19 C18 H13 119.8 1_555 1_555 1_555 yes
C17' C18' C19' 120.1(2) 1_555 1_555 1_555 yes
C17' C18' H35 120.0 1_555 1_555 1_555 yes
C19' C18' H35 120.0 1_555 1_555 1_555 yes
C18 C19 C20 120.2(2) 1_555 1_555 1_555 yes
C18 C19 H14 119.9 1_555 1_555 1_555 yes
C20 C19 H14 119.9 1_555 1_555 1_555 yes
C18' C19' C20' 120.0(2) 1_555 1_555 1_555 yes
C18' C19' H36 120.0 1_555 1_555 1_555 yes
C20' C19' H36 120.0 1_555 1_555 1_555 yes
C19 C20 C21 119.6(3) 1_555 1_555 1_555 yes
C19 C20 H15 120.2 1_555 1_555 1_555 yes
C21 C20 H15 120.2 1_555 1_555 1_555 yes
C19' C20' C21' 120.1(2) 1_555 1_555 1_555 yes
C19' C20' H37 119.9 1_555 1_555 1_555 yes
C21' C20' H37 119.9 1_555 1_555 1_555 yes
C20 C21 C22 120.4(3) 1_555 1_555 1_555 yes
C20 C21 H16 119.8 1_555 1_555 1_555 yes
C22 C21 H16 119.8 1_555 1_555 1_555 yes
C20' C21' C22' 119.9(3) 1_555 1_555 1_555 yes
C20' C21' H38 120.0 1_555 1_555 1_555 yes
C22' C21' H38 120.0 1_555 1_555 1_555 yes
C17 C22 C21 120.3(2) 1_555 1_555 1_555 yes
C17 C22 H17 119.8 1_555 1_555 1_555 yes
C21 C22 H17 119.8 1_555 1_555 1_555 yes
C17' C22' C21' 120.3(2) 1_555 1_555 1_555 yes
C17' C22' H39 119.9 1_555 1_555 1_555 yes
C21' C22' H39 119.9 1_555 1_555 1_555 yes
P C23 C24 118.3(2) 1_555 1_555 1_555 yes
P C23 C28 122.3(2) 1_555 1_555 1_555 yes
C24 C23 C28 119.3(2) 1_555 1_555 1_555 yes
P' C23' C24' 116.4(2) 1_555 1_555 1_555 yes
P' C23' C28' 124.5(2) 1_555 1_555 1_555 yes
C24' C23' C28' 118.8(2) 1_555 1_555 1_555 yes
C23 C24 C25 120.4(3) 1_555 1_555 1_555 yes
C23 C24 H18 119.8 1_555 1_555 1_555 yes
C25 C24 H18 119.8 1_555 1_555 1_555 yes
C23' C24' C25' 120.9(3) 1_555 1_555 1_555 yes
C23' C24' H40 119.6 1_555 1_555 1_555 yes
C25' C24' H40 119.6 1_555 1_555 1_555 yes
C24 C25 C26 119.2(3) 1_555 1_555 1_555 yes
C24 C25 H19 120.4 1_555 1_555 1_555 yes
C26 C25 H19 120.4 1_555 1_555 1_555 yes
C24' C25' C26' 119.9(3) 1_555 1_555 1_555 yes
C24' C25' H41 120.0 1_555 1_555 1_555 yes
C26' C25' H41 120.0 1_555 1_555 1_555 yes
C25 C26 C27 121.1(3) 1_555 1_555 1_555 yes
C25 C26 H20 119.5 1_555 1_555 1_555 yes
C27 C26 H20 119.5 1_555 1_555 1_555 yes
C25' C26' C27' 119.8(2) 1_555 1_555 1_555 yes
C25' C26' H42 120.1 1_555 1_555 1_555 yes
C27' C26' H42 120.1 1_555 1_555 1_555 yes
C26 C27 C28 119.3(3) 1_555 1_555 1_555 yes
C26 C27 H21 120.3 1_555 1_555 1_555 yes
C28 C27 H21 120.3 1_555 1_555 1_555 yes
C26' C27' C28' 120.5(3) 1_555 1_555 1_555 yes
C26' C27' H43 119.8 1_555 1_555 1_555 yes
C28' C27' H43 119.8 1_555 1_555 1_555 yes
C23 C28 C27 120.6(2) 1_555 1_555 1_555 yes
C23 C28 H22 119.7 1_555 1_555 1_555 yes
C27 C28 H22 119.7 1_555 1_555 1_555 yes
C23' C28' C27' 120.1(2) 1_555 1_555 1_555 yes
C23' C28' H44 119.9 1_555 1_555 1_555 yes
C27' C28' H44 119.9 1_555 1_555 1_555 yes

loop_
_geom_bond_atom_site_label_1
_geom_bond_atom_site_label_2
_geom_bond_distance
_geom_bond_site_symmetry_1
_geom_bond_site_symmetry_2
_geom_bond_publ_flag
Pt Cl 2.380(1) 1_555 1_555 yes
Pt P 2.233(1) 1_555 1_555 yes
Pt N1 2.097(2) 1_555 1_555 yes
Pt C7 2.008(3) 1_555 1_555 yes
Pt' Cl' 2.379(1) 1_555 1_555 yes
Pt' P' 2.228(1) 1_555 1_555 yes
Pt' N1' 2.091(2) 1_555 1_555 yes
Pt' C7' 2.002(3) 1_555 1_555 yes
P C11 1.833(3) 1_555 1_555 yes
P C17 1.817(2) 1_555 1_555 yes
P C23 1.819(3) 1_555 1_555 yes
P' C11' 1.818(2) 1_555 1_555 yes
P' C17' 1.824(2) 1_555 1_555 yes
P' C23' 1.822(2) 1_555 1_555 yes
N1 C1 1.350(4) 1_555 1_555 yes
N1 C5 1.339(4) 1_555 1_555 yes
N1' C1' 1.348(3) 1_555 1_555 yes
N1' C5' 1.346(4) 1_555 1_555 yes
N2 C6 1.341(4) 1_555 1_555 yes
N2 C10 1.336(4) 1_555 1_555 yes
N2' C6' 1.333(3) 1_555 1_555 yes
N2' C10' 1.336(4) 1_555 1_555 yes
C1 C2 1.386(4) 1_555 1_555 yes
C1 C6 1.463(4) 1_555 1_555 yes
C1' C2' 1.392(4) 1_555 1_555 yes
C1' C6' 1.467(4) 1_555 1_555 yes
C2 C3 1.383(4) 1_555 1_555 yes
C2 H1 0.970 1_555 1_555 yes
C2' C3' 1.385(4) 1_555 1_555 yes
C2' H23 0.970 1_555 1_555 yes
C3 C4 1.383(4) 1_555 1_555 yes
C3 H2 0.970 1_555 1_555 yes
C3' C4' 1.385(4) 1_555 1_555 yes
C3' H24 0.970 1_555 1_555 yes
C4 C5 1.382(4) 1_555 1_555 yes
C4 H3 0.970 1_555 1_555 yes
C4' C5' 1.374(4) 1_555 1_555 yes
C4' H25 0.970 1_555 1_555 yes
C5 H4 0.970 1_555 1_555 yes
C5' H26 0.970 1_555 1_555 yes
C6 C7 1.416(4) 1_555 1_555 yes
C6' C7' 1.413(4) 1_555 1_555 yes
C7 C8 1.396(4) 1_555 1_555 yes
C7' C8' 1.402(4) 1_555 1_555 yes
C8 C9 1.390(4) 1_555 1_555 yes
C8 H5 0.970 1_555 1_555 yes
C8' C9' 1.383(4) 1_555 1_555 yes
C8' H27 0.970 1_555 1_555 yes
C9 C10 1.380(4) 1_555 1_555 yes
C9 H6 0.970 1_555 1_555 yes
C9' C10' 1.383(4) 1_555 1_555 yes
C9' H28 0.970 1_555 1_555 yes
C10 H7 0.970 1_555 1_555 yes
C10' H29 0.970 1_555 1_555 yes
C11 C12 1.394(4) 1_555 1_555 yes
C11 C16 1.394(3) 1_555 1_555 yes
C11' C12' 1.395(4) 1_555 1_555 yes
C11' C16' 1.388(3) 1_555 1_555 yes
C12 C13 1.388(4) 1_555 1_555 yes
C12 H8 0.970 1_555 1_555 yes
C12' C13' 1.384(4) 1_555 1_555 yes
C12' H30 0.970 1_555 1_555 yes
C13 C14 1.376(3) 1_555 1_555 yes
C13 H9 0.970 1_555 1_555 yes
C13' C14' 1.377(3) 1_555 1_555 yes
C13' H31 0.970 1_555 1_555 yes
C14 C15 1.379(5) 1_555 1_555 yes
C14 H10 0.970 1_555 1_555 yes
C14' C15' 1.367(5) 1_555 1_555 yes
C14' H32 0.970 1_555 1_555 yes
C15 C16 1.391(4) 1_555 1_555 yes
C15 H11 0.970 1_555 1_555 yes
C15' C16' 1.394(4) 1_555 1_555 yes
C15' H33 0.970 1_555 1_555 yes
C16 H12 0.970 1_555 1_555 yes
C16' H34 0.970 1_555 1_555 yes
C17 C18 1.394(3) 1_555 1_555 yes
C17 C22 1.394(4) 1_555 1_555 yes
C17' C18' 1.391(3) 1_555 1_555 yes
C17' C22' 1.398(4) 1_555 1_555 yes
C18 C19 1.380(4) 1_555 1_555 yes
C18 H13 0.970 1_555 1_555 yes
C18' C19' 1.391(4) 1_555 1_555 yes
C18' H35 0.970 1_555 1_555 yes
C19 C20 1.392(4) 1_555 1_555 yes
C19 H14 0.970 1_555 1_555 yes
C19' C20' 1.390(4) 1_555 1_555 yes
C19' H36 0.970 1_555 1_555 yes
C20 C21 1.386(3) 1_555 1_555 yes
C20 H15 0.970 1_555 1_555 yes
C20' C21' 1.389(3) 1_555 1_555 yes
C20' H37 0.970 1_555 1_555 yes
C21 C22 1.381(4) 1_555 1_555 yes
C21 H16 0.970 1_555 1_555 yes
C21' C22' 1.386(4) 1_555 1_555 yes
C21' H38 0.970 1_555 1_555 yes
C22 H17 0.970 1_555 1_555 yes
C22' H39 0.970 1_555 1_555 yes
C23 C24 1.390(4) 1_555 1_555 yes
C23 C28 1.393(4) 1_555 1_555 yes
C23' C24' 1.393(4) 1_555 1_555 yes
C23' C28' 1.392(4) 1_555 1_555 yes
C24 C25 1.394(4) 1_555 1_555 yes
C24 H18 0.970 1_555 1_555 yes
C24' C25' 1.388(3) 1_555 1_555 yes
C24' H40 0.970 1_555 1_555 yes
C25 C26 1.389(5) 1_555 1_555 yes
C25 H19 0.970 1_555 1_555 yes
C25' C26' 1.381(4) 1_555 1_555 yes
C25' H41 0.970 1_555 1_555 yes
C26 C27 1.380(4) 1_555 1_555 yes
C26 H20 0.970 1_555 1_555 yes
C26' C27' 1.386(4) 1_555 1_555 yes
C26' H42 0.970 1_555 1_555 yes
C27 C28 1.393(4) 1_555 1_555 yes
C27 H21 0.970 1_555 1_555 yes
C27' C28' 1.389(3) 1_555 1_555 yes
C27' H43 0.970 1_555 1_555 yes
C28 H22 0.970 1_555 1_555 yes
C28' H44 0.970 1_555 1_555 yes
